data_4063953
loop_
_publ_author_name
'Ogasawara, Masamichi'
'Shintani, Minoru'
'Watanabe, Susumu'
'Sakamoto, Takeshi'
'Nakajima, Kiyohiko'
'Takahashi, Tamotsu'

_publ_section_title
;
 Preparation of Osmium \h5-Phospholide Complexes and Their Reactions with
 Acyl Electrophiles: C&#x2550;O Bond Cleavage and C&#x2212;C Bond
 Formation within the Metal Coordination Sphere
;
_journal_issue 6
_journal_name_full Organometallics
_journal_page_first 1487
_journal_paper_doi 10.1021/om101060n
_journal_volume 30
_journal_year 2011
_chemical_formula_moiety 'C32 H48 Os P2 '
_chemical_formula_sum 'C32 H48 Os P2'
_chemical_formula_weight 684.88
_space_group_IT_number 2
_symmetry_cell_setting triclinic
_symmetry_Int_Tables_number 2
_symmetry_space_group_name_Hall '-P 1'
_symmetry_space_group_name_H-M 'P -1'
_cell_angle_alpha 72.2309(9)
_cell_angle_beta 79.1741(10)
_cell_angle_gamma 75.0332(10)
_cell_formula_units_Z 1
_cell_length_a 6.13650(10)
_cell_length_b 9.8469(2)
_cell_length_c 13.4415(3)
_cell_measurement_reflns_used 7945
_cell_measurement_temperature 298.1
_cell_measurement_theta_max 27.5
_cell_measurement_theta_min 3.1
_cell_volume 741.96(3)
_computing_cell_refinement PROCESS-AUTO
_computing_data_collection PROCESS-AUTO
_computing_data_reduction CrystalStructure
_computing_publication_material 'CrystalStructure 3.8'
_computing_structure_refinement SHELXL
_computing_structure_solution SIR2004
_diffrn_ambient_temperature 298
_diffrn_detector_area_resol_mean 6.85
_diffrn_measured_fraction_theta_full 0.998
_diffrn_measured_fraction_theta_max 0.998
_diffrn_measurement_device_type 'Rigaku SCXmini'
_diffrn_measurement_method \w
_diffrn_radiation_type 'Mo K\a'
_diffrn_radiation_wavelength 0.71075
_diffrn_reflns_av_R_equivalents 0.032
_diffrn_reflns_limit_h_max 7
_diffrn_reflns_limit_h_min -7
_diffrn_reflns_limit_k_max 12
_diffrn_reflns_limit_k_min -12
_diffrn_reflns_limit_l_max 17
_diffrn_reflns_limit_l_min -17
_diffrn_reflns_number 7894
_diffrn_reflns_theta_full 27.48
_diffrn_reflns_theta_max 27.48
_exptl_absorpt_coefficient_mu 4.421
_exptl_absorpt_correction_T_max 0.643
_exptl_absorpt_correction_T_min 0.345
_exptl_absorpt_correction_type numerical
_exptl_absorpt_process_details
;
    Higashi, T. (1999). Program for Absorption Correction.
    Rigaku Corporation, Tokyo, Japan.
;
_exptl_crystal_colour Colorless
_exptl_crystal_density_diffrn 1.533
_exptl_crystal_density_method 'not measured'
_exptl_crystal_description Prism
_exptl_crystal_F_000 346.00
_exptl_crystal_size_max 0.30
_exptl_crystal_size_mid 0.10
_exptl_crystal_size_min 0.10
_refine_diff_density_max 0.60
_refine_diff_density_min -0.57
_refine_ls_extinction_method none
_refine_ls_goodness_of_fit_ref 1.067
_refine_ls_hydrogen_treatment refall
_refine_ls_number_parameters 257
_refine_ls_number_reflns 3387
_refine_ls_R_factor_gt 0.0199
_refine_ls_shift/su_max 0.0000
_refine_ls_structure_factor_coef Fsqd
_refine_ls_weighting_details 'calc w=1/[\s^2^(Fo^2^)+(0.0129P)^2^+0.0000P] where P=(Fo^2^+2Fc^2^)/3'
_refine_ls_weighting_scheme calc
_refine_ls_wR_factor_ref 0.0418
_reflns_number_gt 3386
_reflns_number_total 3387
_reflns_threshold_expression F^2^>2.0\s(F^2^)
_cod_data_source_file om101060n_si_002.cif
_cod_data_source_block '_complex9a_in_P-1'
_cod_original_formula_sum 'C32 H48 Os P2 '
_cod_database_code 4063953

loop_
_symmetry_equiv_pos_site_id
_symmetry_equiv_pos_as_xyz
1 +X,+Y,+Z
2 -X,-Y,-Z

loop_
_atom_site_label
_atom_site_type_symbol
_atom_site_fract_x
_atom_site_fract_y
_atom_site_fract_z
_atom_site_U_iso_or_equiv
_atom_site_adp_type
_atom_site_occupancy
_atom_site_symmetry_multiplicity
_atom_site_calc_flag
_atom_site_refinement_flags
Os(1) Os 0.5000 0.5000 0.0000 0.02614(4) Uani 1.00 2 d S
P(1) P 0.24934(12) 0.73120(8) -0.07080(5) 0.03468(14) Uani 1.00 1 d .
C(1) C 0.5035(4) 0.6742(2) -0.15179(19) 0.0328(5) Uani 1.00 1 d .
C(2) C 0.7013(4) 0.6540(2) -0.1043(2) 0.0339(5) Uani 1.00 1 d .
C(3) C 0.6505(4) 0.6804(2) -0.0028(2) 0.0350(5) Uani 1.00 1 d .
C(4) C 0.4144(4) 0.7202(2) 0.02851(19) 0.0322(5) Uani 1.00 1 d .
C(5) C 0.5126(4) 0.6547(2) -0.26065(19) 0.0357(5) Uani 1.00 1 d .
C(6) C 0.5778(6) 0.7862(3) -0.3461(2) 0.0522(7) Uani 1.00 1 d .
C(7) C 0.5876(9) 0.7668(5) -0.4565(2) 0.0743(12) Uani 1.00 1 d .
C(8) C 0.3699(9) 0.7382(5) -0.4722(3) 0.0815(13) Uani 1.00 1 d .
C(9) C 0.3050(8) 0.6078(5) -0.3883(2) 0.0670(10) Uani 1.00 1 d .
C(10) C 0.2914(5) 0.6282(4) -0.2784(2) 0.0495(7) Uani 1.00 1 d .
C(11) C 0.3197(4) 0.7555(2) 0.1326(2) 0.0351(5) Uani 1.00 1 d .
C(12) C 0.3239(7) 0.9122(3) 0.1255(2) 0.0525(8) Uani 1.00 1 d .
C(13) C 0.2371(8) 0.9464(4) 0.2323(2) 0.0676(11) Uani 1.00 1 d .
C(14) C 0.0107(8) 0.9112(4) 0.2770(2) 0.0675(11) Uani 1.00 1 d .
C(15) C 0.0012(6) 0.7577(4) 0.2810(2) 0.0558(8) Uani 1.00 1 d .
C(16) C 0.0821(5) 0.7283(3) 0.1730(2) 0.0444(6) Uani 1.00 1 d .
H(1) H 0.851(4) 0.625(2) -0.1346(19) 0.032(6) Uiso 1.00 1 d .
H(2) H 0.764(4) 0.668(2) 0.040(2) 0.036(7) Uiso 1.00 1 d .
H(3) H 0.626(4) 0.568(2) -0.2667(19) 0.032(6) Uiso 1.00 1 d .
H(4) H 0.461(5) 0.879(3) -0.337(2) 0.057(9) Uiso 1.00 1 d .
H(5) H 0.731(5) 0.796(3) -0.335(2) 0.055(9) Uiso 1.00 1 d .
H(6) H 0.629(6) 0.850(4) -0.508(3) 0.088(13) Uiso 1.00 1 d .
H(7) H 0.714(6) 0.686(3) -0.461(2) 0.064(11) Uiso 1.00 1 d .
H(8) H 0.243(7) 0.818(4) -0.470(3) 0.095(15) Uiso 1.00 1 d .
H(9) H 0.392(6) 0.722(4) -0.538(3) 0.098(14) Uiso 1.00 1 d .
H(10) H 0.153(6) 0.596(4) -0.396(2) 0.083(12) Uiso 1.00 1 d .
H(11) H 0.428(6) 0.525(4) -0.397(2) 0.084(13) Uiso 1.00 1 d .
H(12) H 0.163(5) 0.711(3) -0.272(2) 0.046(8) Uiso 1.00 1 d .
H(13) H 0.244(5) 0.549(3) -0.228(2) 0.050(9) Uiso 1.00 1 d .
H(14) H 0.424(4) 0.691(2) 0.186(2) 0.030(6) Uiso 1.00 1 d .
H(15) H 0.215(5) 0.975(3) 0.076(2) 0.053(9) Uiso 1.00 1 d .
H(16) H 0.475(5) 0.930(3) 0.102(2) 0.049(8) Uiso 1.00 1 d .
H(17) H 0.225(6) 1.047(4) 0.222(2) 0.084(12) Uiso 1.00 1 d .
H(18) H 0.363(5) 0.887(3) 0.273(2) 0.057(10) Uiso 1.00 1 d .
H(19) H -0.099(5) 0.968(3) 0.239(2) 0.053(9) Uiso 1.00 1 d .
H(20) H -0.040(6) 0.927(4) 0.352(3) 0.089(12) Uiso 1.00 1 d .
H(21) H -0.157(5) 0.744(3) 0.306(2) 0.053(9) Uiso 1.00 1 d .
H(22) H 0.097(5) 0.686(3) 0.332(2) 0.050(8) Uiso 1.00 1 d .
H(23) H -0.026(5) 0.801(3) 0.125(2) 0.053(8) Uiso 1.00 1 d .
H(24) H 0.075(5) 0.636(3) 0.176(2) 0.047(8) Uiso 1.00 1 d .

loop_
_atom_site_aniso_label
_atom_site_aniso_U_11
_atom_site_aniso_U_22
_atom_site_aniso_U_33
_atom_site_aniso_U_12
_atom_site_aniso_U_13
_atom_site_aniso_U_23
Os(1) 0.02678(7) 0.03160(8) 0.02139(7) -0.00944(5) 0.00021(5) -0.00830(5)
P(1) 0.0362(3) 0.0381(3) 0.0279(3) -0.0039(3) -0.0031(2) -0.0100(2)
C(1) 0.0389(13) 0.0334(12) 0.0255(12) -0.0098(11) -0.0003(10) -0.0075(10)
C(2) 0.0318(13) 0.0371(13) 0.0328(13) -0.0136(11) 0.0053(10) -0.0097(11)
C(3) 0.0375(13) 0.0392(14) 0.0331(13) -0.0183(11) -0.0031(11) -0.0089(11)
C(4) 0.0378(13) 0.0333(12) 0.0269(12) -0.0108(11) -0.0013(10) -0.0092(10)
C(5) 0.0442(15) 0.0369(13) 0.0223(12) -0.0043(12) -0.0001(10) -0.0085(10)
C(6) 0.073(2) 0.0529(18) 0.0286(14) -0.0207(18) 0.0048(14) -0.0077(13)
C(7) 0.108(3) 0.080(2) 0.0257(16) -0.026(2) 0.0095(18) -0.0071(17)
C(8) 0.112(3) 0.096(3) 0.036(2) -0.005(3) -0.025(2) -0.021(2)
C(9) 0.079(2) 0.087(2) 0.046(2) -0.019(2) -0.0160(18) -0.0281(19)
C(10) 0.0555(19) 0.063(2) 0.0327(15) -0.0150(17) -0.0033(13) -0.0160(15)
C(11) 0.0438(14) 0.0353(13) 0.0272(12) -0.0081(11) -0.0020(11) -0.0112(10)
C(12) 0.085(2) 0.0430(16) 0.0344(16) -0.0245(17) 0.0058(16) -0.0163(13)
C(13) 0.124(3) 0.0459(19) 0.0404(18) -0.030(2) 0.004(2) -0.0214(15)
C(14) 0.098(3) 0.056(2) 0.0365(18) 0.004(2) 0.0050(19) -0.0193(16)
C(15) 0.060(2) 0.063(2) 0.0380(17) -0.0111(18) 0.0133(15) -0.0178(15)
C(16) 0.0480(17) 0.0503(17) 0.0370(15) -0.0121(14) 0.0037(13) -0.0188(13)

loop_
_atom_type_symbol
_atom_type_description
_atom_type_scat_dispersion_real
_atom_type_scat_dispersion_imag
_atom_type_scat_source
C C 0.003 0.002
;
International Tables for Crystallography
(1992, Vol. C, Tables 4.2.6.8 and 6.1.1.4)
;
H H 0.000 0.000
;
International Tables for Crystallography
(1992, Vol. C, Table 6.1.1.4)
;
P P 0.102 0.094
;
International Tables for Crystallography
(1992, Vol. C, Tables 4.2.6.8 and 6.1.1.4)
;
Os Os -1.216 7.603
;
International Tables for Crystallography
(1992, Vol. C, Tables 4.2.6.8 and 6.1.1.4)
;

loop_
_geom_angle_atom_site_label_1
_geom_angle_atom_site_label_2
_geom_angle_atom_site_label_3
_geom_angle
_geom_angle_publ_flag
_geom_angle_site_symmetry_1
_geom_angle_site_symmetry_3
P(1) Os(1) P(1) 180.00(3) yes . 2_665
P(1) Os(1) C(1) 45.10(6) yes . .
P(1) Os(1) C(1) 134.90(6) yes . 2_665
P(1) Os(1) C(2) 70.44(6) yes . .
P(1) Os(1) C(2) 109.56(6) yes . 2_665
P(1) Os(1) C(3) 70.19(6) yes . .
P(1) Os(1) C(3) 109.81(6) yes . 2_665
P(1) Os(1) C(4) 44.85(7) yes . .
P(1) Os(1) C(4) 135.15(7) yes . 2_665
P(1) Os(1) C(1) 134.90(6) yes 2_665 .
P(1) Os(1) C(1) 45.10(6) yes 2_665 2_665
P(1) Os(1) C(2) 109.56(6) yes 2_665 .
P(1) Os(1) C(2) 70.44(6) yes 2_665 2_665
P(1) Os(1) C(3) 109.81(6) yes 2_665 .
P(1) Os(1) C(3) 70.19(6) yes 2_665 2_665
P(1) Os(1) C(4) 135.15(7) yes 2_665 .
P(1) Os(1) C(4) 44.85(7) yes 2_665 2_665
C(1) Os(1) C(1) 180.00(14) yes . 2_665
C(1) Os(1) C(2) 37.37(10) yes . .
C(1) Os(1) C(2) 142.63(10) yes . 2_665
C(1) Os(1) C(3) 64.78(10) yes . .
C(1) Os(1) C(3) 115.22(10) yes . 2_665
C(1) Os(1) C(4) 69.28(9) yes . .
C(1) Os(1) C(4) 110.72(9) yes . 2_665
C(1) Os(1) C(2) 142.63(10) yes 2_665 .
C(1) Os(1) C(2) 37.37(10) yes 2_665 2_665
C(1) Os(1) C(3) 115.22(10) yes 2_665 .
C(1) Os(1) C(3) 64.78(10) yes 2_665 2_665
C(1) Os(1) C(4) 110.72(9) yes 2_665 .
C(1) Os(1) C(4) 69.28(9) yes 2_665 2_665
C(2) Os(1) C(2) 180.00(14) yes . 2_665
C(2) Os(1) C(3) 38.02(10) yes . .
C(2) Os(1) C(3) 141.98(10) yes . 2_665
C(2) Os(1) C(4) 65.02(9) yes . .
C(2) Os(1) C(4) 114.98(9) yes . 2_665
C(2) Os(1) C(3) 141.98(10) yes 2_665 .
C(2) Os(1) C(3) 38.02(10) yes 2_665 2_665
C(2) Os(1) C(4) 114.98(9) yes 2_665 .
C(2) Os(1) C(4) 65.02(9) yes 2_665 2_665
C(3) Os(1) C(3) 180.00(14) yes . 2_665
C(3) Os(1) C(4) 37.39(9) yes . .
C(3) Os(1) C(4) 142.61(9) yes . 2_665
C(3) Os(1) C(4) 142.61(9) yes 2_665 .
C(3) Os(1) C(4) 37.39(9) yes 2_665 2_665
C(4) Os(1) C(4) 180.00(12) yes . 2_665
Os(1) P(1) C(1) 61.72(7) yes . .
Os(1) P(1) C(4) 61.80(8) yes . .
C(1) P(1) C(4) 90.22(12) yes . .
Os(1) C(1) P(1) 73.18(8) yes . .
Os(1) C(1) C(2) 69.93(13) yes . .
Os(1) C(1) C(5) 126.30(18) yes . .
P(1) C(1) C(2) 111.9(2) yes . .
P(1) C(1) C(5) 125.3(2) yes . .
C(2) C(1) C(5) 122.7(2) yes . .
Os(1) C(2) C(1) 72.70(15) yes . .
Os(1) C(2) C(3) 70.93(15) yes . .
C(1) C(2) C(3) 112.7(2) yes . .
Os(1) C(3) C(2) 71.05(18) yes . .
Os(1) C(3) C(4) 72.73(17) yes . .
C(2) C(3) C(4) 113.3(2) yes . .
Os(1) C(4) P(1) 73.35(11) yes . .
Os(1) C(4) C(3) 69.87(16) yes . .
Os(1) C(4) C(11) 126.42(16) yes . .
P(1) C(4) C(3) 111.9(2) yes . .
P(1) C(4) C(11) 125.30(19) yes . .
C(3) C(4) C(11) 122.8(2) yes . .
C(1) C(5) C(6) 110.7(2) yes . .
C(1) C(5) C(10) 112.5(2) yes . .
C(6) C(5) C(10) 110.5(2) yes . .
C(5) C(6) C(7) 110.8(3) yes . .
C(6) C(7) C(8) 111.8(3) yes . .
C(7) C(8) C(9) 111.9(3) yes . .
C(8) C(9) C(10) 110.4(4) yes . .
C(5) C(10) C(9) 111.7(2) yes . .
C(4) C(11) C(12) 110.9(2) yes . .
C(4) C(11) C(16) 113.7(2) yes . .
C(12) C(11) C(16) 110.0(2) yes . .
C(11) C(12) C(13) 111.0(2) yes . .
C(12) C(13) C(14) 112.8(4) yes . .
C(13) C(14) C(15) 113.0(3) yes . .
C(14) C(15) C(16) 110.9(2) yes . .
C(11) C(16) C(15) 111.2(3) yes . .
Os(1) C(2) H(1) 123.3(15) no . .
C(1) C(2) H(1) 124.8(18) no . .
C(3) C(2) H(1) 122.5(18) no . .
Os(1) C(3) H(2) 122.2(15) no . .
C(2) C(3) H(2) 123.1(15) no . .
C(4) C(3) H(2) 123.6(15) no . .
C(1) C(5) H(3) 108.6(16) no . .
C(6) C(5) H(3) 108.8(14) no . .
C(10) C(5) H(3) 105.5(19) no . .
C(5) C(6) H(4) 108.9(16) no . .
C(5) C(6) H(5) 108.5(15) no . .
C(7) C(6) H(4) 110.8(18) no . .
C(7) C(6) H(5) 110.2(18) no . .
H(4) C(6) H(5) 108(2) no . .
C(6) C(7) H(6) 109(3) no . .
C(6) C(7) H(7) 105(2) no . .
C(8) C(7) H(6) 113(2) no . .
C(8) C(7) H(7) 112(2) no . .
H(6) C(7) H(7) 106(2) no . .
C(7) C(8) H(8) 113(3) no . .
C(7) C(8) H(9) 107(2) no . .
C(9) C(8) H(8) 106(2) no . .
C(9) C(8) H(9) 110(2) no . .
H(8) C(8) H(9) 109(3) no . .
C(8) C(9) H(10) 110.8(19) no . .
C(8) C(9) H(11) 105(2) no . .
C(10) C(9) H(10) 108(2) no . .
C(10) C(9) H(11) 110(2) no . .
H(10) C(9) H(11) 113(3) no . .
C(5) C(10) H(12) 111(2) no . .
C(5) C(10) H(13) 114(2) no . .
C(9) C(10) H(12) 107.3(18) no . .
C(9) C(10) H(13) 109(2) no . .
H(12) C(10) H(13) 103(2) no . .
C(4) C(11) H(14) 107.4(15) no . .
C(12) C(11) H(14) 106.4(18) no . .
C(16) C(11) H(14) 108.1(14) no . .
C(11) C(12) H(15) 106(2) no . .
C(11) C(12) H(16) 110.6(18) no . .
C(13) C(12) H(15) 107.3(19) no . .
C(13) C(12) H(16) 110(2) no . .
H(15) C(12) H(16) 112(2) no . .
C(12) C(13) H(17) 108(2) no . .
C(12) C(13) H(18) 100(2) no . .
C(14) C(13) H(17) 109(2) no . .
C(14) C(13) H(18) 115.3(18) no . .
H(17) C(13) H(18) 112(3) no . .
C(13) C(14) H(19) 113(2) no . .
C(13) C(14) H(20) 112(2) no . .
C(15) C(14) H(19) 104(2) no . .
C(15) C(14) H(20) 109(2) no . .
H(19) C(14) H(20) 105(3) no . .
C(14) C(15) H(21) 109.0(19) no . .
C(14) C(15) H(22) 110(2) no . .
C(16) C(15) H(21) 111(2) no . .
C(16) C(15) H(22) 109.1(18) no . .
H(21) C(15) H(22) 107(2) no . .
C(11) C(16) H(23) 108.4(17) no . .
C(11) C(16) H(24) 111.5(18) no . .
C(15) C(16) H(23) 105.4(18) no . .
C(15) C(16) H(24) 110.3(18) no . .
H(23) C(16) H(24) 110(2) no . .

loop_
_geom_bond_atom_site_label_1
_geom_bond_atom_site_label_2
_geom_bond_distance
_geom_bond_publ_flag
_geom_bond_site_symmetry_2
Os(1) P(1) 2.4235(6) yes .
Os(1) P(1) 2.4235(6) yes 2_665
Os(1) C(1) 2.230(2) yes .
Os(1) C(1) 2.230(2) yes 2_665
Os(1) C(2) 2.193(2) yes .
Os(1) C(2) 2.193(2) yes 2_665
Os(1) C(3) 2.192(3) yes .
Os(1) C(3) 2.192(3) yes 2_665
Os(1) C(4) 2.229(2) yes .
Os(1) C(4) 2.229(2) yes 2_665
P(1) C(1) 1.793(2) yes .
P(1) C(4) 1.784(3) yes .
C(1) C(2) 1.417(4) yes .
C(1) C(5) 1.522(3) yes .
C(2) C(3) 1.428(4) yes .
C(3) C(4) 1.418(3) yes .
C(4) C(11) 1.517(3) yes .
C(5) C(6) 1.531(4) yes .
C(5) C(10) 1.520(5) yes .
C(6) C(7) 1.541(5) yes .
C(7) C(8) 1.499(8) yes .
C(8) C(9) 1.513(6) yes .
C(9) C(10) 1.536(5) yes .
C(11) C(12) 1.524(4) yes .
C(11) C(16) 1.519(4) yes .
C(12) C(13) 1.540(5) yes .
C(13) C(14) 1.490(7) yes .
C(14) C(15) 1.512(6) yes .
C(15) C(16) 1.532(5) yes .
C(2) H(1) 0.94(2) no .
C(3) H(2) 0.95(3) no .
C(5) H(3) 0.97(2) no .
C(6) H(4) 1.03(3) no .
C(6) H(5) 1.01(3) no .
C(7) H(6) 0.95(3) no .
C(7) H(7) 0.97(3) no .
C(8) H(8) 0.96(4) no .
C(8) H(9) 0.93(5) no .
C(9) H(10) 1.00(4) no .
C(9) H(11) 0.98(3) no .
C(10) H(12) 0.99(2) no .
C(10) H(13) 0.93(2) no .
C(11) H(14) 1.00(2) no .
C(12) H(15) 0.99(3) no .
C(12) H(16) 0.96(3) no .
C(13) H(17) 0.95(4) no .
C(13) H(18) 0.98(3) no .
C(14) H(19) 0.89(3) no .
C(14) H(20) 1.04(4) no .
C(15) H(21) 0.99(3) no .
C(15) H(22) 0.98(2) no .
C(16) H(23) 1.00(2) no .
C(16) H(24) 0.91(3) no .

loop_
_geom_contact_atom_site_label_1
_geom_contact_atom_site_label_2
_geom_contact_distance
_geom_contact_site_symmetry_2
P(1) H(1) 3.23(3) 1_455
P(1) H(2) 3.20(2) 1_455
P(1) H(15) 3.49(2) 2_575
P(1) H(19) 3.17(2) 2_575
C(1) H(17) 3.37(4) 2_675
C(2) H(12) 3.33(2) 1_655
C(2) H(13) 3.48(2) 1_655
C(2) H(17) 2.99(3) 2_675
C(3) H(15) 3.50(3) 2_675
C(3) H(16) 3.58(2) 2_675
C(3) H(17) 3.44(3) 2_675
C(3) H(23) 3.47(3) 1_655
C(4) H(16) 3.53(2) 2_675
C(6) H(6) 3.55(3) 2_674
C(6) H(10) 3.59(3) 1_655
C(6) H(17) 3.22(4) 2_675
C(7) H(6) 3.58(3) 2_674
C(7) H(10) 3.57(3) 1_655
C(7) H(20) 3.40(3) 1_654
C(7) H(21) 3.33(3) 1_654
C(8) H(11) 3.40(4) 2_664
C(8) H(18) 3.30(3) 1_554
C(8) H(20) 3.54(3) 1_554
C(8) H(22) 3.59(3) 1_554
C(9) H(5) 3.59(3) 1_455
C(9) H(11) 3.48(4) 2_664
C(9) H(21) 3.60(3) 2_565
C(10) H(1) 3.01(2) 1_455
C(10) H(5) 3.53(3) 1_455
C(12) H(16) 3.16(2) 2_675
C(13) H(4) 3.53(4) 2_675
C(13) H(5) 3.30(3) 2_675
C(13) H(9) 3.34(4) 1_556
C(14) H(4) 3.22(2) 2_575
C(14) H(6) 3.37(3) 1_456
C(14) H(9) 3.49(4) 1_556
C(14) H(12) 3.58(3) 2_575
C(15) H(6) 3.49(4) 1_456
C(15) H(7) 3.53(3) 1_456
C(16) H(2) 3.15(3) 1_455
H(1) P(1) 3.23(3) 1_655
H(1) C(10) 3.01(2) 1_655
H(1) H(2) 3.30(3) 2_765
H(1) H(12) 2.52(3) 1_655
H(1) H(13) 2.54(3) 1_655
H(1) H(17) 3.02(4) 2_675
H(2) P(1) 3.20(2) 1_655
H(2) C(16) 3.15(3) 1_655
H(2) H(1) 3.30(3) 2_765
H(2) H(15) 3.40(4) 2_675
H(2) H(23) 2.64(5) 1_655
H(2) H(24) 2.78(4) 1_655
H(3) H(10) 3.41(4) 1_655
H(4) C(13) 3.53(4) 2_675
H(4) C(14) 3.22(2) 2_575
H(4) H(6) 2.83(4) 2_674
H(4) H(17) 3.03(6) 2_675
H(4) H(18) 3.17(5) 2_675
H(4) H(19) 2.71(4) 2_575
H(4) H(20) 2.79(4) 2_575
H(5) C(9) 3.59(3) 1_655
H(5) C(10) 3.53(3) 1_655
H(5) C(13) 3.30(3) 2_675
H(5) H(8) 3.34(5) 1_655
H(5) H(10) 2.97(4) 1_655
H(5) H(12) 2.78(4) 1_655
H(5) H(17) 2.56(6) 2_675
H(5) H(18) 3.35(5) 2_675
H(6) C(6) 3.55(3) 2_674
H(6) C(7) 3.58(3) 2_674
H(6) C(14) 3.37(3) 1_654
H(6) C(15) 3.49(4) 1_654
H(6) H(4) 2.83(4) 2_674
H(6) H(6) 3.02(5) 2_674
H(6) H(8) 3.47(6) 2_674
H(6) H(18) 3.51(6) 1_554
H(6) H(19) 3.49(4) 1_654
H(6) H(20) 2.60(5) 1_654
H(6) H(21) 2.96(5) 1_654
H(6) H(22) 3.58(4) 1_654
H(7) C(15) 3.53(3) 1_654
H(7) H(10) 2.82(5) 1_655
H(7) H(11) 3.55(6) 2_664
H(7) H(20) 3.32(4) 1_654
H(7) H(21) 3.00(4) 1_654
H(7) H(22) 3.28(4) 1_654
H(8) H(5) 3.34(5) 1_455
H(8) H(6) 3.47(6) 2_674
H(8) H(18) 3.29(5) 1_554
H(8) H(20) 2.99(6) 1_554
H(8) H(20) 3.23(6) 2_575
H(9) C(13) 3.34(4) 1_554
H(9) C(14) 3.49(4) 1_554
H(9) H(11) 2.72(6) 2_664
H(9) H(18) 2.57(5) 1_554
H(9) H(20) 3.19(5) 1_554
H(9) H(21) 3.16(5) 1_654
H(9) H(22) 2.88(6) 1_554
H(10) C(6) 3.59(3) 1_455
H(10) C(7) 3.57(3) 1_455
H(10) H(3) 3.41(4) 1_455
H(10) H(5) 2.97(4) 1_455
H(10) H(7) 2.82(5) 1_455
H(10) H(21) 3.19(4) 2_565
H(10) H(22) 3.54(5) 1_554
H(10) H(22) 3.32(5) 2_565
H(10) H(24) 3.45(4) 2_565
H(11) C(8) 3.40(4) 2_664
H(11) C(9) 3.48(4) 2_664
H(11) H(7) 3.55(6) 2_664
H(11) H(9) 2.72(6) 2_664
H(11) H(11) 2.88(5) 2_664
H(11) H(21) 3.29(5) 2_565
H(12) C(2) 3.33(2) 1_455
H(12) C(14) 3.58(3) 2_575
H(12) H(1) 2.52(3) 1_455
H(12) H(5) 2.78(4) 1_455
H(12) H(17) 3.04(4) 2_575
H(12) H(19) 3.24(5) 2_575
H(12) H(20) 3.31(4) 2_575
H(13) C(2) 3.48(2) 1_455
H(13) H(1) 2.54(3) 1_455
H(13) H(21) 3.55(5) 2_565
H(13) H(24) 2.86(4) 2_565
H(14) H(21) 3.50(5) 1_655
H(15) P(1) 3.49(2) 2_575
H(15) C(3) 3.50(3) 2_675
H(15) H(2) 3.40(4) 2_675
H(15) H(15) 3.48(5) 2_575
H(15) H(16) 2.83(4) 2_675
H(15) H(23) 3.11(4) 2_575
H(16) C(3) 3.58(2) 2_675
H(16) C(4) 3.53(2) 2_675
H(16) C(12) 3.16(2) 2_675
H(16) H(15) 2.83(4) 2_675
H(16) H(16) 2.67(4) 2_675
H(16) H(23) 3.03(4) 1_655
H(17) C(1) 3.37(4) 2_675
H(17) C(2) 2.99(3) 2_675
H(17) C(3) 3.44(3) 2_675
H(17) C(6) 3.22(4) 2_675
H(17) H(1) 3.02(4) 2_675
H(17) H(4) 3.03(6) 2_675
H(17) H(5) 2.56(6) 2_675
H(17) H(12) 3.04(4) 2_575
H(18) C(8) 3.30(3) 1_556
H(18) H(4) 3.17(5) 2_675
H(18) H(5) 3.35(5) 2_675
H(18) H(6) 3.51(6) 1_556
H(18) H(8) 3.29(5) 1_556
H(18) H(9) 2.57(5) 1_556
H(18) H(19) 3.51(5) 1_655
H(18) H(21) 2.97(4) 1_655
H(19) P(1) 3.17(2) 2_575
H(19) H(4) 2.71(4) 2_575
H(19) H(6) 3.49(4) 1_456
H(19) H(12) 3.24(5) 2_575
H(19) H(18) 3.51(5) 1_455
H(20) C(7) 3.40(3) 1_456
H(20) C(8) 3.54(3) 1_556
H(20) H(4) 2.79(4) 2_575
H(20) H(6) 2.60(5) 1_456
H(20) H(7) 3.32(4) 1_456
H(20) H(8) 2.99(6) 1_556
H(20) H(8) 3.23(6) 2_575
H(20) H(9) 3.19(5) 1_556
H(20) H(12) 3.31(4) 2_575
H(21) C(7) 3.33(3) 1_456
H(21) C(9) 3.60(3) 2_565
H(21) H(6) 2.96(5) 1_456
H(21) H(7) 3.00(4) 1_456
H(21) H(9) 3.16(5) 1_456
H(21) H(10) 3.19(4) 2_565
H(21) H(11) 3.29(5) 2_565
H(21) H(13) 3.55(5) 2_565
H(21) H(14) 3.50(5) 1_455
H(21) H(18) 2.97(4) 1_455
H(22) C(8) 3.59(3) 1_556
H(22) H(6) 3.58(4) 1_456
H(22) H(7) 3.28(4) 1_456
H(22) H(9) 2.88(6) 1_556
H(22) H(10) 3.54(5) 1_556
H(22) H(10) 3.32(5) 2_565
H(23) C(3) 3.47(3) 1_455
H(23) H(2) 2.64(5) 1_455
H(23) H(15) 3.11(4) 2_575
H(23) H(16) 3.03(4) 1_455
H(24) H(2) 2.78(4) 1_455
H(24) H(10) 3.45(4) 2_565
H(24) H(13) 2.86(4) 2_565

loop_
_geom_torsion_atom_site_label_1
_geom_torsion_atom_site_label_2
_geom_torsion_atom_site_label_3
_geom_torsion_atom_site_label_4
_geom_torsion
_geom_torsion_site_symmetry_1
_geom_torsion_site_symmetry_3
_geom_torsion_site_symmetry_4
P(1) Os(1) C(1) C(2) 121.7(2) . . .
P(1) Os(1) C(1) C(5) -121.8(2) . . .
C(1) Os(1) P(1) C(4) -107.07(14) . . .
P(1) Os(1) C(1) C(2) 58.3(2) . 2_665 2_665
P(1) Os(1) C(1) C(5) -58.2(2) . 2_665 2_665
C(1) Os(1) P(1) C(4) 72.93(14) 2_665 . .
P(1) Os(1) C(2) C(1) -39.75(13) . . .
P(1) Os(1) C(2) C(3) 82.56(13) . . .
C(2) Os(1) P(1) C(1) 33.23(14) . . .
C(2) Os(1) P(1) C(4) -73.84(12) . . .
P(1) Os(1) C(2) C(1) -140.25(13) . 2_665 2_665
P(1) Os(1) C(2) C(3) 97.44(13) . 2_665 2_665
C(2) Os(1) P(1) C(1) -146.77(14) 2_665 . .
C(2) Os(1) P(1) C(4) 106.16(12) 2_665 . .
P(1) Os(1) C(3) C(2) -83.28(13) . . .
P(1) Os(1) C(3) C(4) 39.69(12) . . .
C(3) Os(1) P(1) C(1) 73.71(14) . . .
C(3) Os(1) P(1) C(4) -33.36(11) . . .
P(1) Os(1) C(3) C(2) -96.72(13) . 2_665 2_665
P(1) Os(1) C(3) C(4) 140.31(12) . 2_665 2_665
C(3) Os(1) P(1) C(1) -106.29(14) 2_665 . .
C(3) Os(1) P(1) C(4) 146.64(11) 2_665 . .
P(1) Os(1) C(4) C(3) -121.58(16) . . .
P(1) Os(1) C(4) C(11) 121.9(2) . . .
C(4) Os(1) P(1) C(1) 107.07(14) . . .
P(1) Os(1) C(4) C(3) -58.42(16) . 2_665 2_665
P(1) Os(1) C(4) C(11) 58.1(2) . 2_665 2_665
C(4) Os(1) P(1) C(1) -72.93(14) 2_665 . .
P(1) Os(1) C(1) C(2) -58.3(2) 2_665 . .
P(1) Os(1) C(1) C(5) 58.2(2) 2_665 . .
C(1) Os(1) P(1) C(4) -72.93(14) . 2_665 2_665
P(1) Os(1) C(1) C(2) -121.7(2) 2_665 2_665 2_665
P(1) Os(1) C(1) C(5) 121.8(2) 2_665 2_665 2_665
C(1) Os(1) P(1) C(4) 107.07(14) 2_665 2_665 2_665
P(1) Os(1) C(2) C(1) 140.25(13) 2_665 . .
P(1) Os(1) C(2) C(3) -97.44(13) 2_665 . .
C(2) Os(1) P(1) C(1) 146.77(14) . 2_665 2_665
C(2) Os(1) P(1) C(4) -106.16(12) . 2_665 2_665
P(1) Os(1) C(2) C(1) 39.75(13) 2_665 2_665 2_665
P(1) Os(1) C(2) C(3) -82.56(13) 2_665 2_665 2_665
C(2) Os(1) P(1) C(1) -33.23(14) 2_665 2_665 2_665
C(2) Os(1) P(1) C(4) 73.84(12) 2_665 2_665 2_665
P(1) Os(1) C(3) C(2) 96.72(13) 2_665 . .
P(1) Os(1) C(3) C(4) -140.31(12) 2_665 . .
C(3) Os(1) P(1) C(1) 106.29(14) . 2_665 2_665
C(3) Os(1) P(1) C(4) -146.64(11) . 2_665 2_665
P(1) Os(1) C(3) C(2) 83.28(13) 2_665 2_665 2_665
P(1) Os(1) C(3) C(4) -39.69(12) 2_665 2_665 2_665
C(3) Os(1) P(1) C(1) -73.71(14) 2_665 2_665 2_665
C(3) Os(1) P(1) C(4) 33.36(11) 2_665 2_665 2_665
P(1) Os(1) C(4) C(3) 58.42(16) 2_665 . .
P(1) Os(1) C(4) C(11) -58.1(2) 2_665 . .
C(4) Os(1) P(1) C(1) 72.93(14) . 2_665 2_665
P(1) Os(1) C(4) C(3) 121.58(16) 2_665 2_665 2_665
P(1) Os(1) C(4) C(11) -121.9(2) 2_665 2_665 2_665
C(4) Os(1) P(1) C(1) -107.07(14) 2_665 2_665 2_665
C(1) Os(1) C(2) C(3) 122.3(2) . . .
C(2) Os(1) C(1) P(1) -121.7(2) . . .
C(2) Os(1) C(1) C(5) 116.5(2) . . .
C(1) Os(1) C(2) C(3) 57.7(2) . 2_665 2_665
C(2) Os(1) C(1) P(1) 58.3(2) 2_665 . .
C(2) Os(1) C(1) C(5) -63.5(2) 2_665 . .
C(1) Os(1) C(3) C(2) -34.55(13) . . .
C(1) Os(1) C(3) C(4) 88.42(15) . . .
C(3) Os(1) C(1) P(1) -86.59(11) . . .
C(3) Os(1) C(1) C(2) 35.13(15) . . .
C(3) Os(1) C(1) C(5) 151.6(2) . . .
C(1) Os(1) C(3) C(2) -145.45(13) . 2_665 2_665
C(1) Os(1) C(3) C(4) 91.58(15) . 2_665 2_665
C(3) Os(1) C(1) P(1) 93.41(11) 2_665 . .
C(3) Os(1) C(1) C(2) -144.87(15) 2_665 . .
C(3) Os(1) C(1) C(5) -28.4(2) 2_665 . .
C(1) Os(1) C(4) P(1) 46.39(9) . . .
C(1) Os(1) C(4) C(3) -75.20(15) . . .
C(1) Os(1) C(4) C(11) 168.3(2) . . .
C(4) Os(1) C(1) P(1) -46.12(10) . . .
C(4) Os(1) C(1) C(2) 75.60(17) . . .
C(4) Os(1) C(1) C(5) -167.9(2) . . .
C(1) Os(1) C(4) P(1) 133.61(9) . 2_665 2_665
C(1) Os(1) C(4) C(3) -104.80(15) . 2_665 2_665
C(1) Os(1) C(4) C(11) 11.7(2) . 2_665 2_665
C(4) Os(1) C(1) P(1) 133.88(10) 2_665 . .
C(4) Os(1) C(1) C(2) -104.40(17) 2_665 . .
C(4) Os(1) C(1) C(5) 12.1(2) 2_665 . .
C(1) Os(1) C(2) C(3) -57.7(2) 2_665 . .
C(2) Os(1) C(1) P(1) -58.3(2) . 2_665 2_665
C(2) Os(1) C(1) C(5) 63.5(2) . 2_665 2_665
C(1) Os(1) C(2) C(3) -122.3(2) 2_665 2_665 2_665
C(2) Os(1) C(1) P(1) 121.7(2) 2_665 2_665 2_665
C(2) Os(1) C(1) C(5) -116.5(2) 2_665 2_665 2_665
C(1) Os(1) C(3) C(2) 145.45(13) 2_665 . .
C(1) Os(1) C(3) C(4) -91.58(15) 2_665 . .
C(3) Os(1) C(1) P(1) -93.41(11) . 2_665 2_665
C(3) Os(1) C(1) C(2) 144.87(15) . 2_665 2_665
C(3) Os(1) C(1) C(5) 28.4(2) . 2_665 2_665
C(1) Os(1) C(3) C(2) 34.55(13) 2_665 2_665 2_665
C(1) Os(1) C(3) C(4) -88.42(15) 2_665 2_665 2_665
C(3) Os(1) C(1) P(1) 86.59(11) 2_665 2_665 2_665
C(3) Os(1) C(1) C(2) -35.13(15) 2_665 2_665 2_665
C(3) Os(1) C(1) C(5) -151.6(2) 2_665 2_665 2_665
C(1) Os(1) C(4) P(1) -133.61(9) 2_665 . .
C(1) Os(1) C(4) C(3) 104.80(15) 2_665 . .
C(1) Os(1) C(4) C(11) -11.7(2) 2_665 . .
C(4) Os(1) C(1) P(1) -133.88(10) . 2_665 2_665
C(4) Os(1) C(1) C(2) 104.40(17) . 2_665 2_665
C(4) Os(1) C(1) C(5) -12.1(2) . 2_665 2_665
C(1) Os(1) C(4) P(1) -46.39(9) 2_665 2_665 2_665
C(1) Os(1) C(4) C(3) 75.20(15) 2_665 2_665 2_665
C(1) Os(1) C(4) C(11) -168.3(2) 2_665 2_665 2_665
C(4) Os(1) C(1) P(1) 46.12(10) 2_665 2_665 2_665
C(4) Os(1) C(1) C(2) -75.60(17) 2_665 2_665 2_665
C(4) Os(1) C(1) C(5) 167.9(2) 2_665 2_665 2_665
C(2) Os(1) C(3) C(4) 123.0(2) . . .
C(3) Os(1) C(2) C(1) -122.3(2) . . .
C(2) Os(1) C(3) C(4) 57.0(2) . 2_665 2_665
C(3) Os(1) C(2) C(1) 57.7(2) 2_665 . .
C(2) Os(1) C(4) P(1) 86.82(10) . . .
C(2) Os(1) C(4) C(3) -34.76(15) . . .
C(2) Os(1) C(4) C(11) -151.2(2) . . .
C(4) Os(1) C(2) C(1) -88.11(16) . . .
C(4) Os(1) C(2) C(3) 34.20(14) . . .
C(2) Os(1) C(4) P(1) 93.18(10) . 2_665 2_665
C(2) Os(1) C(4) C(3) -145.24(15) . 2_665 2_665
C(2) Os(1) C(4) C(11) -28.8(2) . 2_665 2_665
C(4) Os(1) C(2) C(1) 91.89(16) 2_665 . .
C(4) Os(1) C(2) C(3) -145.80(14) 2_665 . .
C(2) Os(1) C(3) C(4) -57.0(2) 2_665 . .
C(3) Os(1) C(2) C(1) -57.7(2) . 2_665 2_665
C(2) Os(1) C(3) C(4) -123.0(2) 2_665 2_665 2_665
C(3) Os(1) C(2) C(1) 122.3(2) 2_665 2_665 2_665
C(2) Os(1) C(4) P(1) -93.18(10) 2_665 . .
C(2) Os(1) C(4) C(3) 145.24(15) 2_665 . .
C(2) Os(1) C(4) C(11) 28.8(2) 2_665 . .
C(4) Os(1) C(2) C(1) -91.89(16) . 2_665 2_665
C(4) Os(1) C(2) C(3) 145.80(14) . 2_665 2_665
C(2) Os(1) C(4) P(1) -86.82(10) 2_665 2_665 2_665
C(2) Os(1) C(4) C(3) 34.76(15) 2_665 2_665 2_665
C(2) Os(1) C(4) C(11) 151.2(2) 2_665 2_665 2_665
C(4) Os(1) C(2) C(1) 88.11(16) 2_665 2_665 2_665
C(4) Os(1) C(2) C(3) -34.20(14) 2_665 2_665 2_665
C(3) Os(1) C(4) P(1) 121.58(16) . . .
C(3) Os(1) C(4) C(11) -116.5(2) . . .
C(4) Os(1) C(3) C(2) -123.0(2) . . .
C(3) Os(1) C(4) P(1) 58.42(16) . 2_665 2_665
C(3) Os(1) C(4) C(11) -63.5(2) . 2_665 2_665
C(4) Os(1) C(3) C(2) 57.0(2) 2_665 . .
C(3) Os(1) C(4) P(1) -58.42(16) 2_665 . .
C(3) Os(1) C(4) C(11) 63.5(2) 2_665 . .
C(4) Os(1) C(3) C(2) -57.0(2) . 2_665 2_665
C(3) Os(1) C(4) P(1) -121.58(16) 2_665 2_665 2_665
C(3) Os(1) C(4) C(11) 116.5(2) 2_665 2_665 2_665
C(4) Os(1) C(3) C(2) 123.0(2) 2_665 2_665 2_665
Os(1) P(1) C(1) C(2) -59.46(16) . . .
Os(1) P(1) C(1) C(5) 122.9(2) . . .
Os(1) P(1) C(4) C(3) 59.53(17) . . .
Os(1) P(1) C(4) C(11) -123.2(2) . . .
C(1) P(1) C(4) Os(1) -57.34(9) . . .
C(1) P(1) C(4) C(3) 2.2(2) . . .
C(1) P(1) C(4) C(11) 179.5(2) . . .
C(4) P(1) C(1) Os(1) 57.40(10) . . .
C(4) P(1) C(1) C(2) -2.1(2) . . .
C(4) P(1) C(1) C(5) -179.7(2) . . .
Os(1) C(1) C(2) C(3) -59.94(19) . . .
Os(1) C(1) C(5) C(6) -164.4(2) . . .
Os(1) C(1) C(5) C(10) 71.4(2) . . .
P(1) C(1) C(2) Os(1) 61.37(13) . . .
P(1) C(1) C(2) C(3) 1.4(2) . . .
P(1) C(1) C(5) C(6) 101.0(2) . . .
P(1) C(1) C(5) C(10) -23.2(3) . . .
C(2) C(1) C(5) C(6) -76.4(3) . . .
C(2) C(1) C(5) C(10) 159.4(2) . . .
C(5) C(1) C(2) Os(1) -121.0(2) . . .
C(5) C(1) C(2) C(3) 179.1(2) . . .
Os(1) C(2) C(3) C(4) -60.7(2) . . .
C(1) C(2) C(3) Os(1) 61.0(2) . . .
C(1) C(2) C(3) C(4) 0.3(3) . . .
Os(1) C(3) C(4) P(1) -61.58(14) . . .
Os(1) C(3) C(4) C(11) 121.1(2) . . .
C(2) C(3) C(4) Os(1) 59.7(2) . . .
C(2) C(3) C(4) P(1) -1.8(2) . . .
C(2) C(3) C(4) C(11) -179.2(2) . . .
Os(1) C(4) C(11) C(12) 169.6(2) . . .
Os(1) C(4) C(11) C(16) -65.8(2) . . .
P(1) C(4) C(11) C(12) -95.4(3) . . .
P(1) C(4) C(11) C(16) 29.1(3) . . .
C(3) C(4) C(11) C(12) 81.6(3) . . .
C(3) C(4) C(11) C(16) -153.9(2) . . .
C(1) C(5) C(6) C(7) 179.9(2) . . .
C(1) C(5) C(10) C(9) -179.6(2) . . .
C(6) C(5) C(10) C(9) 56.2(3) . . .
C(10) C(5) C(6) C(7) -54.8(3) . . .
C(5) C(6) C(7) C(8) 54.8(4) . . .
C(6) C(7) C(8) C(9) -55.6(5) . . .
C(7) C(8) C(9) C(10) 55.7(4) . . .
C(8) C(9) C(10) C(5) -56.2(4) . . .
C(4) C(11) C(12) C(13) -177.7(3) . . .
C(4) C(11) C(16) C(15) 176.8(2) . . .
C(12) C(11) C(16) C(15) -58.1(3) . . .
C(16) C(11) C(12) C(13) 55.7(4) . . .
C(11) C(12) C(13) C(14) -52.9(4) . . .
C(12) C(13) C(14) C(15) 51.6(4) . . .
C(13) C(14) C(15) C(16) -52.8(4) . . .
C(14) C(15) C(16) C(11) 56.2(3) . . .
